data_7713894
loop_
_publ_author_name
'He, Haifeng'
'Zhang, Jia-kun'
'Wu, Xiao-yun'
'Zhao, Feng'
'Huang, Yu-zhen'
'Wang, Ming-cong'
'Feng, Chao-xuan'
'Mao, De-rui'
'Huang, Xuelong'
'Hu, Yi-fan'

_publ_section_title
;
 Hypso- or bathochromic phosphorescent mechanochromic mononuclear Cu(I)
 complexes with a bis(2-diphenylphosphinophenyl)ether auxiliary ligand
;
_journal_name_full 'Dalton Transactions'
_journal_paper_doi 10.1039/D3DT02064A
_journal_year 2023
_chemical_formula_moiety 'C57 H47 Cu N3 O P2, F6 P'
_chemical_formula_sum 'C57 H47 Cu F6 N3 O P3'
_chemical_formula_weight 1060.42
_space_group_crystal_system monoclinic
_space_group_IT_number 14
_space_group_name_Hall '-P 2yn'
_space_group_name_H-M_alt 'P 1 21/n 1'
_atom_sites_solution_hydrogens geom
_atom_sites_solution_primary dual
_audit_creation_date 2022-08-25
_audit_creation_method
;
Olex2 1.5
(compiled 2022.04.07 svn.rca3783a0 for OlexSys, GUI svn.r6498)
;
_audit_update_record
;
2022-11-29 deposited with the CCDC.	2023-09-01 downloaded from the CCDC.
;
_cell_angle_alpha 90
_cell_angle_beta 106.624(2)
_cell_angle_gamma 90
_cell_formula_units_Z 4
_cell_length_a 16.0047(8)
_cell_length_b 16.1808(7)
_cell_length_c 19.8413(9)
_cell_measurement_reflns_used 9943
_cell_measurement_temperature 193
_cell_measurement_theta_max 27.49
_cell_measurement_theta_min 2.30
_cell_volume 4923.5(4)
_computing_cell_refinement 'SAINT V8.40B (Bruker, 2019)'
_computing_data_collection 'APEX4 V2021.10-0 (Bruker, 2021)'
_computing_data_reduction 'SAINT V8.40B (Bruker, 2019)'
_computing_molecular_graphics 'Olex2 1.5 (Dolomanov et al., 2009)'
_computing_publication_material 'Olex2 1.5 (Dolomanov et al., 2009)'
_computing_structure_refinement 'SHELXL 2019/2 (Sheldrick, 2015)'
_computing_structure_solution 'SHELXT 2018/2 (Sheldrick, 2018)'
_diffrn_ambient_temperature 193.00
_diffrn_detector CPAD
_diffrn_detector_area_resol_mean 7.41
_diffrn_detector_type 'Bruker PHOTON 100'
_diffrn_measured_fraction_theta_full 0.999
_diffrn_measured_fraction_theta_max 0.998
_diffrn_measurement_device 'four-circle diffractometer'
_diffrn_measurement_device_type 'Bruker D8 VENTURE TXS PHOTON 100'
_diffrn_measurement_method '\w and \f shutterless scans'
_diffrn_measurement_specimen_support 'nylon loop'
_diffrn_radiation_monochromator 'Helios Multi-layer Optic'
_diffrn_radiation_probe x-ray
_diffrn_radiation_type MoK\a
_diffrn_radiation_wavelength 0.71073
_diffrn_reflns_av_R_equivalents 0.0691
_diffrn_reflns_av_unetI/netI 0.0642
_diffrn_reflns_Laue_measured_fraction_full 0.999
_diffrn_reflns_Laue_measured_fraction_max 0.998
_diffrn_reflns_limit_h_max 19
_diffrn_reflns_limit_h_min -20
_diffrn_reflns_limit_k_max 21
_diffrn_reflns_limit_k_min -18
_diffrn_reflns_limit_l_max 25
_diffrn_reflns_limit_l_min -24
_diffrn_reflns_number 45370
_diffrn_reflns_point_group_measured_fraction_full 0.999
_diffrn_reflns_point_group_measured_fraction_max 0.998
_diffrn_reflns_theta_full 25.242
_diffrn_reflns_theta_max 27.500
_diffrn_reflns_theta_min 1.830
_diffrn_source TXS
_diffrn_source_current 40.0
_diffrn_source_power 2.0
_diffrn_source_type 'Rotaing Anode'
_diffrn_source_voltage 50.0
_diffrn_standards_number 0
_exptl_absorpt_coefficient_mu 0.609
_exptl_absorpt_correction_T_max 0.7456
_exptl_absorpt_correction_T_min 0.6900
_exptl_absorpt_correction_type multi-scan
_exptl_absorpt_process_details
;
SADABS-2016/2 (Bruker,2016/2) was used for absorption correction.
wR2(int) was 0.1494 before and 0.0680 after correction.
The Ratio of minimum to maximum transmission is 0.9254.
The \l/2 correction factor is Not present.
;
_exptl_crystal_density_diffrn 1.431
_exptl_crystal_description block
_exptl_crystal_F_000 2184
_exptl_crystal_size_max 0.13
_exptl_crystal_size_mid 0.12
_exptl_crystal_size_min 0.1
_refine_diff_density_max 0.578
_refine_diff_density_min -0.461
_refine_diff_density_rms 0.074
_refine_ls_extinction_method none
_refine_ls_goodness_of_fit_ref 1.072
_refine_ls_hydrogen_treatment constr
_refine_ls_matrix_type full
_refine_ls_number_parameters 642
_refine_ls_number_reflns 11283
_refine_ls_number_restraints 0
_refine_ls_restrained_S_all 1.072
_refine_ls_R_factor_all 0.0889
_refine_ls_R_factor_gt 0.0567
_refine_ls_shift/su_max 0.001
_refine_ls_shift/su_mean 0.000
_refine_ls_structure_factor_coef Fsqd
_refine_ls_weighting_details 'w=1/[\s^2^(Fo^2^)+(0.0215P)^2^+7.2481P] where P=(Fo^2^+2Fc^2^)/3'
_refine_ls_weighting_scheme calc
_refine_ls_wR_factor_gt 0.1020
_refine_ls_wR_factor_ref 0.1171
_reflns_Friedel_coverage 0.000
_reflns_number_gt 8303
_reflns_number_total 11283
_reflns_threshold_expression 'I > 2\s(I)'
_cod_data_source_file d3dt02064a2.cif
_cod_data_source_block 220817_wq_angz_138076_p5_0m
_cod_depositor_comments
;
The following automatic conversions were performed:

data item '_diffrn_radiation_probe' value 'X-ray' was changed to
'x-ray' in accordance with the
/home/data/users/saulius/crontab/automatic-downloads/rss-feeds/RSC/lib/dictionaries/cif_core.dic
dictionary named 'cif_core.dic' version 2.4.2 last updated on
2011-04-26.

Automatic conversion script
Id: cif_fix_values 8170 2020-07-09 18:12:32Z antanas 
;
_cod_database_code 7713894
_shelx_shelxl_version_number 2019/2
_shelx_space_group_comment
;
The symmetry employed for this shelxl refinement is uniquely defined
by the following loop, which should always be used as a source of
symmetry information in preference to the above space-group names.
They are only intended as comments.
;
_shelx_estimated_absorpt_t_max 0.942
_shelx_estimated_absorpt_t_min 0.925
_olex2_refinement_description
;
1. Fixed Uiso
 At 1.2 times of:
  All C(H) groups, All C(H,H) groups
 At 1.5 times of:
  All C(H,H,H) groups
2.a Secondary CH2 refined with riding coordinates:
 C51(H51A,H51B)
2.b Aromatic/amide H refined with riding coordinates:
 C43(H43), C14(H14), C12(H12), C48(H48), C17(H17), C20(H20), C6(H6), C16(H16),
 C15(H15), C32(H32), C8(H8), C23(H23), C40(H40), C36(H36), C26(H26), C11(H11),
 C22(H22), C5(H5), C21(H21), C2(H2), C37(H37), C4(H4), C9(H9), C33(H33),
 C10(H10), C38(H38), C39(H39), C35(H35), C30(H30), C34(H34), C57(H57), C27(H27),
  C53(H53), C28(H28), C3(H3), C29(H29), C56(H56), C54(H54), C55(H55)
2.c Idealised Me refined as rotating group:
 C45(H45A,H45B,H45C), C47(H47A,H47B,H47C)
;
_olex2_submission_special_instructions 'No special instructions were received'
_site XU

loop_
_space_group_symop_operation_xyz
'x, y, z'
'-x+1/2, y+1/2, -z+1/2'
'-x, -y, -z'
'x-1/2, -y-1/2, z-1/2'

loop_
_atom_site_label
_atom_site_type_symbol
_atom_site_fract_x
_atom_site_fract_y
_atom_site_fract_z
_atom_site_U_iso_or_equiv
_atom_site_adp_type
_atom_site_occupancy
_atom_site_site_symmetry_order
_atom_site_calc_flag
_atom_site_refinement_flags_posn
_atom_site_refinement_flags_adp
_atom_site_refinement_flags_occupancy
_atom_site_disorder_assembly
_atom_site_disorder_group
Cu1 Cu 0.33187(2) 0.71294(2) 0.54787(2) 0.02178(9) Uani 1 1 d . . . . .
P2 P 0.39520(5) 0.82650(4) 0.51903(4) 0.02110(16) Uani 1 1 d . . . . .
P1 P 0.40473(5) 0.67488(4) 0.65975(4) 0.02156(16) Uani 1 1 d . . . . .
P3 P -0.09951(6) 0.71362(6) 0.68082(5) 0.0370(2) Uani 1 1 d . . . . .
O1 O 0.53808(13) 0.70569(12) 0.59076(10) 0.0239(4) Uani 1 1 d . . . . .
F3 F -0.05995(16) 0.63637(13) 0.65021(12) 0.0621(7) Uani 1 1 d . . . . .
N2 N 0.18385(15) 0.62252(14) 0.46974(12) 0.0206(5) Uani 1 1 d . . . . .
F1 F -0.13939(15) 0.79113(15) 0.70997(14) 0.0682(8) Uani 1 1 d . . . . .
N3 N 0.13497(15) 0.70883(15) 0.53295(12) 0.0235(5) Uani 1 1 d . . . . .
N1 N 0.32784(16) 0.61723(15) 0.46947(13) 0.0254(6) Uani 1 1 d . . . . .
F2 F -0.03058(19) 0.77245(16) 0.66296(17) 0.0825(9) Uani 1 1 d . . . . .
C41 C 0.24824(19) 0.58472(17) 0.44352(15) 0.0217(6) Uani 1 1 d . . . . .
C13 C 0.49852(19) 0.80793(17) 0.49871(15) 0.0219(6) Uani 1 1 d . . . . .
C42 C 0.09323(18) 0.60638(18) 0.45441(14) 0.0220(6) Uani 1 1 d . . . . .
C49 C 0.06279(19) 0.66296(18) 0.49492(15) 0.0240(6) Uani 1 1 d . . . . .
C7 C 0.42295(19) 0.89935(16) 0.59229(14) 0.0221(6) Uani 1 1 d . . . . .
C50 C 0.20832(19) 0.68578(17) 0.51842(14) 0.0224(6) Uani 1 1 d . . . . .
C25 C 0.3396(2) 0.70054(17) 0.71874(15) 0.0241(6) Uani 1 1 d . . . . .
C43 C 0.03569(19) 0.54912(18) 0.41391(15) 0.0242(6) Uani 1 1 d . . . . .
H43 H 0.055249 0.509948 0.386123 0.029 Uiso 1 1 calc R U . . .
C18 C 0.55893(19) 0.75076(17) 0.53762(15) 0.0227(6) Uani 1 1 d . . . . .
C31 C 0.42845(19) 0.56492(17) 0.67542(15) 0.0242(6) Uani 1 1 d . . . . .
C19 C 0.56646(19) 0.73548(17) 0.65971(15) 0.0234(6) Uani 1 1 d . . . . .
C14 C 0.5195(2) 0.84752(19) 0.44313(16) 0.0301(7) Uani 1 1 d . . . . .
H14 H 0.479366 0.885724 0.414886 0.036 Uiso 1 1 calc R U . . .
C12 C 0.5065(2) 0.92956(18) 0.62310(15) 0.0263(7) Uani 1 1 d . . . . .
H12 H 0.553062 0.913743 0.605060 0.032 Uiso 1 1 calc R U . . .
C48 C -0.02315(19) 0.66538(19) 0.49588(16) 0.0277(7) Uani 1 1 d . . . . .
H48 H -0.042394 0.705274 0.523263 0.033 Uiso 1 1 calc R U . . .
C44 C -0.0506(2) 0.54991(19) 0.41459(15) 0.0266(7) Uani 1 1 d . . . . .
C17 C 0.6367(2) 0.73433(18) 0.52269(16) 0.0279(7) Uani 1 1 d . . . . .
H17 H 0.676274 0.694741 0.549512 0.033 Uiso 1 1 calc R U . . .
C24 C 0.51028(19) 0.72280(17) 0.70063(15) 0.0236(6) Uani 1 1 d . . . . .
F6 F -0.0352(2) 0.69893(17) 0.75505(14) 0.1055(13) Uani 1 1 d . . . . .
C45 C -0.1132(2) 0.4860(2) 0.37231(16) 0.0317(7) Uani 1 1 d . . . . .
H45A H -0.154177 0.512781 0.331883 0.048 Uiso 1 1 calc R U . . .
H45B H -0.145511 0.460499 0.402021 0.048 Uiso 1 1 calc R U . . .
H45C H -0.080298 0.443419 0.355662 0.048 Uiso 1 1 calc R U . . .
C1 C 0.33482(19) 0.89141(18) 0.44593(15) 0.0245(6) Uani 1 1 d . . . . .
C20 C 0.6470(2) 0.77326(18) 0.68586(16) 0.0278(7) Uani 1 1 d . . . . .
H20 H 0.684477 0.780618 0.656832 0.033 Uiso 1 1 calc R U . . .
C51 C 0.1322(2) 0.77160(19) 0.58557(16) 0.0303(7) Uani 1 1 d . . . . .
H51A H 0.186991 0.768292 0.624498 0.036 Uiso 1 1 calc R U . . .
H51B H 0.083554 0.758334 0.605266 0.036 Uiso 1 1 calc R U . . .
C52 C 0.1210(2) 0.8591(2) 0.55844(18) 0.0320(7) Uani 1 1 d . . . . .
C46 C -0.0806(2) 0.60785(19) 0.45570(16) 0.0274(7) Uani 1 1 d . . . . .
C6 C 0.3301(2) 0.97687(19) 0.45070(17) 0.0307(7) Uani 1 1 d . . . . .
H6 H 0.360305 1.003897 0.493197 0.037 Uiso 1 1 calc R U . . .
C16 C 0.6559(2) 0.7763(2) 0.46823(17) 0.0334(7) Uani 1 1 d . . . . .
H16 H 0.709655 0.766474 0.458211 0.040 Uiso 1 1 calc R U . . .
C15 C 0.5972(2) 0.8323(2) 0.42843(17) 0.0325(7) Uani 1 1 d . . . . .
H15 H 0.610369 0.860485 0.390727 0.039 Uiso 1 1 calc R U . . .
F5 F -0.1618(2) 0.7289(2) 0.60524(16) 0.1203(15) Uani 1 1 d . . . . .
C32 C 0.3879(2) 0.50877(18) 0.62401(17) 0.0307(7) Uani 1 1 d . . . . .
H32 H 0.347377 0.527920 0.581988 0.037 Uiso 1 1 calc R U . . .
C8 C 0.3557(2) 0.92398(18) 0.61891(16) 0.0294(7) Uani 1 1 d . . . . .
H8 H 0.298367 0.904009 0.597810 0.035 Uiso 1 1 calc R U . . .
C23 C 0.5382(2) 0.7490(2) 0.77095(16) 0.0319(7) Uani 1 1 d . . . . .
H23 H 0.502024 0.740139 0.800795 0.038 Uiso 1 1 calc R U . . .
C40 C 0.2319(2) 0.5193(2) 0.39644(17) 0.0323(7) Uani 1 1 d . . . . .
H40 H 0.174768 0.497341 0.378683 0.039 Uiso 1 1 calc R U . . .
C36 C 0.4866(2) 0.5358(2) 0.73718(17) 0.0365(8) Uani 1 1 d . . . . .
H36 H 0.514814 0.573449 0.773219 0.044 Uiso 1 1 calc R U . . .
C26 C 0.3337(2) 0.78243(19) 0.73941(17) 0.0328(7) Uani 1 1 d . . . . .
H26 H 0.372161 0.822731 0.730092 0.039 Uiso 1 1 calc R U . . .
C11 C 0.5219(2) 0.98270(19) 0.68008(17) 0.0334(8) Uani 1 1 d . . . . .
H11 H 0.579115 1.002995 0.701038 0.040 Uiso 1 1 calc R U . . .
C22 C 0.6180(2) 0.7877(2) 0.79711(17) 0.0361(8) Uani 1 1 d . . . . .
H22 H 0.635778 0.805962 0.844608 0.043 Uiso 1 1 calc R U . . .
C5 C 0.2818(2) 1.0231(2) 0.39400(18) 0.0373(8) Uani 1 1 d . . . . .
H5 H 0.278516 1.081458 0.398121 0.045 Uiso 1 1 calc R U . . .
C21 C 0.6720(2) 0.80012(19) 0.75511(17) 0.0335(8) Uani 1 1 d . . . . .
H21 H 0.726436 0.827143 0.773584 0.040 Uiso 1 1 calc R U . . .
C2 C 0.2896(2) 0.8534(2) 0.38298(17) 0.0367(8) Uani 1 1 d . . . . .
H2 H 0.290748 0.794941 0.379003 0.044 Uiso 1 1 calc R U . . .
C37 C 0.3933(2) 0.5846(2) 0.44834(18) 0.0344(8) Uani 1 1 d . . . . .
H37 H 0.449980 0.607426 0.466567 0.041 Uiso 1 1 calc R U . . .
C4 C 0.2388(2) 0.9850(2) 0.33194(18) 0.0404(9) Uani 1 1 d . . . . .
H4 H 0.206217 1.016829 0.293071 0.048 Uiso 1 1 calc R U . . .
C9 C 0.3708(2) 0.97720(19) 0.67572(17) 0.0353(8) Uani 1 1 d . . . . .
H9 H 0.324134 0.993640 0.693440 0.042 Uiso 1 1 calc R U . . .
C33 C 0.4055(2) 0.42471(19) 0.63278(19) 0.0368(8) Uani 1 1 d . . . . .
H33 H 0.377399 0.386787 0.596894 0.044 Uiso 1 1 calc R U . . .
C10 C 0.4547(2) 1.00643(19) 0.70666(17) 0.0360(8) Uani 1 1 d . . . . .
H10 H 0.465741 1.042594 0.745949 0.043 Uiso 1 1 calc R U . . .
C38 C 0.3825(2) 0.5201(2) 0.40175(19) 0.0388(8) Uani 1 1 d . . . . .
H38 H 0.430328 0.498944 0.387729 0.047 Uiso 1 1 calc R U . . .
C39 C 0.3005(2) 0.4869(2) 0.37598(19) 0.0387(8) Uani 1 1 d . . . . .
H39 H 0.291062 0.441726 0.344121 0.046 Uiso 1 1 calc R U . . .
C35 C 0.5034(2) 0.4518(2) 0.7462(2) 0.0447(10) Uani 1 1 d . . . . .
H35 H 0.542400 0.432101 0.788780 0.054 Uiso 1 1 calc R U . . .
C47 C -0.1734(2) 0.6073(2) 0.45848(18) 0.0352(8) Uani 1 1 d . . . . .
H47A H -0.180549 0.648490 0.492574 0.053 Uiso 1 1 calc R U . . .
H47B H -0.187763 0.552352 0.472809 0.053 Uiso 1 1 calc R U . . .
H47C H -0.212365 0.620526 0.411878 0.053 Uiso 1 1 calc R U . . .
C30 C 0.2832(2) 0.6436(2) 0.73418(19) 0.0395(8) Uani 1 1 d . . . . .
H30 H 0.286563 0.587189 0.721891 0.047 Uiso 1 1 calc R U . . .
C34 C 0.4639(2) 0.3967(2) 0.6939(2) 0.0412(9) Uani 1 1 d . . . . .
H34 H 0.476888 0.339398 0.699841 0.049 Uiso 1 1 calc R U . . .
C57 C 0.1201(2) 0.8803(2) 0.4911(2) 0.0418(9) Uani 1 1 d . . . . .
H57 H 0.122790 0.838365 0.458236 0.050 Uiso 1 1 calc R U . . .
C27 C 0.2731(2) 0.8056(2) 0.77310(17) 0.0386(8) Uani 1 1 d . . . . .
H27 H 0.270165 0.861653 0.786530 0.046 Uiso 1 1 calc R U . . .
C53 C 0.1166(3) 0.9210(2) 0.6060(2) 0.0516(11) Uani 1 1 d . . . . .
H53 H 0.116101 0.906998 0.652407 0.062 Uiso 1 1 calc R U . . .
C28 C 0.2167(3) 0.7485(2) 0.7875(2) 0.0482(10) Uani 1 1 d . . . . .
H28 H 0.175161 0.764569 0.810930 0.058 Uiso 1 1 calc R U . . .
F4 F -0.1695(3) 0.6565(2) 0.6965(2) 0.1497(19) Uani 1 1 d . . . . .
C3 C 0.2430(3) 0.9002(2) 0.32623(18) 0.0463(10) Uani 1 1 d . . . . .
H3 H 0.213732 0.873843 0.283164 0.056 Uiso 1 1 calc R U . . .
C29 C 0.2219(3) 0.6677(2) 0.7673(2) 0.0542(11) Uani 1 1 d . . . . .
H29 H 0.182739 0.627858 0.776163 0.065 Uiso 1 1 calc R U . . .
C56 C 0.1154(3) 0.9630(3) 0.4709(3) 0.0614(12) Uani 1 1 d . . . . .
H56 H 0.114550 0.977432 0.424323 0.074 Uiso 1 1 calc R U . . .
C54 C 0.1128(3) 1.0031(3) 0.5856(3) 0.0712(15) Uani 1 1 d . . . . .
H54 H 0.110732 1.045306 0.618412 0.085 Uiso 1 1 calc R U . . .
C55 C 0.1119(3) 1.0238(3) 0.5185(4) 0.0751(16) Uani 1 1 d . . . . .
H55 H 0.108987 1.080269 0.504728 0.090 Uiso 1 1 calc R U . . .

loop_
_atom_site_aniso_label
_atom_site_aniso_U_11
_atom_site_aniso_U_22
_atom_site_aniso_U_33
_atom_site_aniso_U_23
_atom_site_aniso_U_13
_atom_site_aniso_U_12
Cu1 0.02077(18) 0.02135(17) 0.02288(18) -0.00219(14) 0.00568(14) -0.00328(14)
P2 0.0210(4) 0.0199(3) 0.0222(4) -0.0006(3) 0.0060(3) -0.0014(3)
P1 0.0221(4) 0.0208(4) 0.0217(4) -0.0003(3) 0.0062(3) -0.0029(3)
P3 0.0316(5) 0.0372(5) 0.0435(5) -0.0135(4) 0.0129(4) -0.0057(4)
O1 0.0243(11) 0.0266(10) 0.0209(10) -0.0001(8) 0.0069(8) -0.0028(9)
F3 0.0728(17) 0.0453(13) 0.0663(15) -0.0194(11) 0.0169(13) 0.0142(12)
N2 0.0181(12) 0.0223(12) 0.0218(12) -0.0015(9) 0.0066(10) -0.0006(9)
F1 0.0490(14) 0.0631(15) 0.101(2) -0.0413(14) 0.0348(14) -0.0052(12)
N3 0.0187(12) 0.0262(12) 0.0254(12) -0.0038(10) 0.0057(10) -0.0009(10)
N1 0.0222(13) 0.0268(13) 0.0284(13) -0.0040(10) 0.0090(11) -0.0028(10)
F2 0.084(2) 0.0631(17) 0.128(3) -0.0199(16) 0.0758(19) -0.0187(15)
C41 0.0212(15) 0.0219(14) 0.0228(14) 0.0012(11) 0.0077(12) -0.0003(11)
C13 0.0215(15) 0.0216(14) 0.0228(14) -0.0042(11) 0.0065(12) -0.0009(11)
C42 0.0172(15) 0.0278(15) 0.0205(14) 0.0021(11) 0.0046(12) -0.0013(11)
C49 0.0212(15) 0.0259(15) 0.0240(14) 0.0002(12) 0.0052(12) -0.0010(12)
C7 0.0257(16) 0.0179(13) 0.0223(14) 0.0030(11) 0.0064(12) 0.0019(11)
C50 0.0237(15) 0.0212(14) 0.0217(14) -0.0019(11) 0.0053(12) 0.0001(11)
C25 0.0271(16) 0.0239(15) 0.0207(14) 0.0011(11) 0.0060(12) -0.0018(12)
C43 0.0235(16) 0.0257(15) 0.0221(14) -0.0013(12) 0.0042(12) -0.0020(12)
C18 0.0264(16) 0.0208(13) 0.0210(14) -0.0021(11) 0.0069(12) -0.0017(12)
C31 0.0225(15) 0.0231(14) 0.0278(15) 0.0017(12) 0.0084(12) -0.0006(12)
C19 0.0252(16) 0.0210(14) 0.0220(14) 0.0015(11) 0.0034(12) 0.0004(11)
C14 0.0331(18) 0.0274(16) 0.0322(17) 0.0066(13) 0.0135(14) 0.0023(13)
C12 0.0241(16) 0.0258(15) 0.0298(16) -0.0004(12) 0.0088(13) -0.0013(12)
C48 0.0216(16) 0.0313(16) 0.0304(16) -0.0009(13) 0.0077(13) 0.0024(13)
C44 0.0222(16) 0.0314(16) 0.0228(15) 0.0040(12) 0.0011(12) -0.0034(12)
C17 0.0258(16) 0.0290(16) 0.0310(16) 0.0028(13) 0.0115(13) 0.0055(13)
C24 0.0223(15) 0.0239(14) 0.0232(14) 0.0006(12) 0.0044(12) -0.0031(12)
F6 0.173(3) 0.0647(18) 0.0496(15) -0.0091(13) -0.0142(19) 0.0284(19)
C45 0.0225(16) 0.0376(18) 0.0328(17) 0.0006(14) 0.0044(14) -0.0060(13)
C1 0.0186(15) 0.0289(15) 0.0265(15) 0.0031(12) 0.0073(12) -0.0002(12)
C20 0.0229(16) 0.0318(16) 0.0284(15) 0.0035(13) 0.0071(13) -0.0006(13)
C51 0.0283(17) 0.0346(17) 0.0292(16) -0.0090(13) 0.0100(14) 0.0015(13)
C52 0.0187(16) 0.0315(17) 0.046(2) -0.0088(14) 0.0097(14) -0.0003(13)
C46 0.0195(15) 0.0362(17) 0.0263(15) 0.0066(13) 0.0062(13) 0.0008(13)
C6 0.0288(18) 0.0286(16) 0.0330(17) 0.0021(13) 0.0063(14) -0.0014(13)
C16 0.0294(18) 0.0389(18) 0.0382(18) -0.0024(15) 0.0200(15) 0.0031(14)
C15 0.039(2) 0.0346(17) 0.0312(17) 0.0035(14) 0.0219(15) -0.0012(15)
F5 0.102(3) 0.140(3) 0.079(2) -0.048(2) -0.0387(19) 0.060(2)
C32 0.0276(17) 0.0274(16) 0.0343(17) 0.0010(13) 0.0045(14) -0.0021(13)
C8 0.0298(18) 0.0277(16) 0.0323(16) -0.0040(13) 0.0116(14) -0.0016(13)
C23 0.0323(18) 0.0381(17) 0.0251(15) -0.0035(13) 0.0079(14) -0.0046(14)
C40 0.0274(18) 0.0356(18) 0.0345(17) -0.0112(14) 0.0099(14) -0.0044(14)
C36 0.038(2) 0.0312(17) 0.0347(18) 0.0035(14) 0.0014(15) -0.0011(15)
C26 0.0394(19) 0.0268(16) 0.0359(17) -0.0023(14) 0.0163(15) -0.0059(14)
C11 0.0337(19) 0.0283(16) 0.0326(17) -0.0038(13) 0.0007(15) -0.0057(14)
C22 0.0325(19) 0.0432(19) 0.0275(16) -0.0100(15) 0.0002(14) -0.0052(15)
C5 0.0327(19) 0.0336(18) 0.046(2) 0.0114(15) 0.0115(16) 0.0030(15)
C21 0.0249(17) 0.0343(18) 0.0376(18) -0.0034(14) 0.0027(14) -0.0072(13)
C2 0.040(2) 0.0346(18) 0.0292(17) 0.0010(14) -0.0011(15) -0.0020(15)
C37 0.0246(17) 0.0390(18) 0.0431(19) -0.0116(15) 0.0154(15) -0.0058(14)
C4 0.0317(19) 0.049(2) 0.0366(19) 0.0180(16) 0.0040(16) 0.0038(16)
C9 0.044(2) 0.0298(17) 0.0387(19) -0.0072(14) 0.0221(16) -0.0005(15)
C33 0.0338(19) 0.0249(16) 0.050(2) -0.0049(15) 0.0088(16) -0.0045(14)
C10 0.052(2) 0.0259(16) 0.0300(17) -0.0078(13) 0.0110(16) -0.0023(15)
C38 0.0333(19) 0.042(2) 0.048(2) -0.0142(16) 0.0233(17) -0.0006(15)
C39 0.038(2) 0.0364(18) 0.045(2) -0.0183(16) 0.0183(17) -0.0066(15)
C35 0.039(2) 0.0355(19) 0.049(2) 0.0136(16) -0.0038(18) 0.0017(16)
C47 0.0207(17) 0.048(2) 0.0377(18) -0.0004(15) 0.0089(14) 0.0004(14)
C30 0.046(2) 0.0266(17) 0.056(2) -0.0058(15) 0.0309(18) -0.0067(15)
C34 0.034(2) 0.0274(17) 0.062(2) 0.0097(16) 0.0138(18) 0.0028(15)
C57 0.035(2) 0.0372(19) 0.058(2) 0.0030(17) 0.0204(18) 0.0005(15)
C27 0.052(2) 0.0315(18) 0.0359(18) -0.0068(14) 0.0182(17) 0.0002(16)
C53 0.045(2) 0.044(2) 0.064(3) -0.0174(19) 0.011(2) 0.0063(18)
C28 0.054(3) 0.046(2) 0.057(2) -0.0074(18) 0.035(2) 0.0011(19)
F4 0.183(4) 0.097(2) 0.234(5) -0.093(3) 0.164(4) -0.100(3)
C3 0.049(2) 0.054(2) 0.0274(18) 0.0012(16) -0.0012(17) -0.0034(19)
C29 0.059(3) 0.037(2) 0.085(3) -0.005(2) 0.051(2) -0.0112(19)
C56 0.049(3) 0.050(3) 0.091(3) 0.022(2) 0.027(2) 0.006(2)
C54 0.059(3) 0.039(2) 0.109(4) -0.029(3) 0.013(3) 0.003(2)
C55 0.055(3) 0.033(2) 0.139(5) 0.006(3) 0.031(3) 0.005(2)

loop_
_atom_type_symbol
_atom_type_description
_atom_type_scat_dispersion_real
_atom_type_scat_dispersion_imag
_atom_type_scat_source
C C 0.0033 0.0016 'International Tables Vol C Tables 4.2.6.8 and 6.1.1.4'
H H 0.0000 0.0000 'International Tables Vol C Tables 4.2.6.8 and 6.1.1.4'
Cu Cu 0.3201 1.2651 'International Tables Vol C Tables 4.2.6.8 and 6.1.1.4'
F F 0.0171 0.0103 'International Tables Vol C Tables 4.2.6.8 and 6.1.1.4'
N N 0.0061 0.0033 'International Tables Vol C Tables 4.2.6.8 and 6.1.1.4'
O O 0.0106 0.0060 'International Tables Vol C Tables 4.2.6.8 and 6.1.1.4'
P P 0.1023 0.0942 'International Tables Vol C Tables 4.2.6.8 and 6.1.1.4'

loop_
_geom_angle_atom_site_label_1
_geom_angle_atom_site_label_2
_geom_angle_atom_site_label_3
_geom_angle
_geom_angle_site_symmetry_1
_geom_angle_site_symmetry_3
_geom_angle_publ_flag
P2 Cu1 P1 109.05(3) . . ?
N1 Cu1 P2 108.77(7) . . ?
N1 Cu1 P1 113.91(7) . . ?
C50 Cu1 P2 126.96(9) . . ?
C50 Cu1 P1 115.14(9) . . ?
C50 Cu1 N1 78.78(11) . . ?
C13 P2 Cu1 114.96(9) . . ?
C7 P2 Cu1 110.47(10) . . ?
C7 P2 C13 104.56(13) . . ?
C7 P2 C1 102.35(13) . . ?
C1 P2 Cu1 119.79(10) . . ?
C1 P2 C13 102.99(14) . . ?
C25 P1 Cu1 109.68(9) . . ?
C25 P1 C31 103.97(14) . . ?
C25 P1 C24 104.15(14) . . ?
C31 P1 Cu1 116.91(10) . . ?
C24 P1 Cu1 117.99(10) . . ?
C24 P1 C31 102.55(13) . . ?
F1 P3 F3 179.03(16) . . ?
F2 P3 F3 90.46(15) . . ?
F2 P3 F1 89.14(14) . . ?
F6 P3 F3 90.76(15) . . ?
F6 P3 F1 90.11(15) . . ?
F6 P3 F2 89.4(2) . . ?
F6 P3 F5 178.2(2) . . ?
F5 P3 F3 88.39(15) . . ?
F5 P3 F1 90.72(16) . . ?
F5 P3 F2 89.1(2) . . ?
F4 P3 F3 89.87(17) . . ?
F4 P3 F1 90.51(17) . . ?
F4 P3 F2 178.4(2) . . ?
F4 P3 F6 92.3(2) . . ?
F4 P3 F5 89.3(2) . . ?
C19 O1 C18 118.5(2) . . ?
C42 N2 C41 130.3(2) . . ?
C50 N2 C41 119.0(2) . . ?
C50 N2 C42 110.7(2) . . ?
C49 N3 C51 124.3(3) . . ?
C50 N3 C49 112.1(2) . . ?
C50 N3 C51 123.6(2) . . ?
C41 N1 Cu1 112.6(2) . . ?
C41 N1 C37 117.9(3) . . ?
C37 N1 Cu1 129.4(2) . . ?
N1 C41 N2 113.6(2) . . ?
N1 C41 C40 122.3(3) . . ?
C40 C41 N2 124.0(3) . . ?
C18 C13 P2 120.7(2) . . ?
C14 C13 P2 122.2(2) . . ?
C14 C13 C18 117.0(3) . . ?
C49 C42 N2 105.1(2) . . ?
C43 C42 N2 135.6(3) . . ?
C43 C42 C49 119.2(3) . . ?
C42 C49 N3 106.8(3) . . ?
C48 C49 N3 130.5(3) . . ?
C48 C49 C42 122.7(3) . . ?
C12 C7 P2 124.2(2) . . ?
C8 C7 P2 116.8(2) . . ?
C8 C7 C12 119.0(3) . . ?
N2 C50 Cu1 115.9(2) . . ?
N3 C50 Cu1 138.7(2) . . ?
N3 C50 N2 105.4(2) . . ?
C26 C25 P1 120.2(2) . . ?
C30 C25 P1 121.3(2) . . ?
C30 C25 C26 117.6(3) . . ?
C42 C43 H43 120.5 . . ?
C44 C43 C42 119.1(3) . . ?
C44 C43 H43 120.5 . . ?
O1 C18 C13 119.0(3) . . ?
C17 C18 O1 118.9(3) . . ?
C17 C18 C13 122.0(3) . . ?
C32 C31 P1 118.9(2) . . ?
C32 C31 C36 118.8(3) . . ?
C36 C31 P1 122.3(2) . . ?
C24 C19 O1 116.0(2) . . ?
C20 C19 O1 121.7(3) . . ?
C20 C19 C24 122.3(3) . . ?
C13 C14 H14 119.3 . . ?
C15 C14 C13 121.3(3) . . ?
C15 C14 H14 119.3 . . ?
C7 C12 H12 120.0 . . ?
C11 C12 C7 120.1(3) . . ?
C11 C12 H12 120.0 . . ?
C49 C48 H48 120.9 . . ?
C49 C48 C46 118.1(3) . . ?
C46 C48 H48 120.9 . . ?
C43 C44 C45 119.4(3) . . ?
C43 C44 C46 121.0(3) . . ?
C46 C44 C45 119.5(3) . . ?
C18 C17 H17 120.4 . . ?
C16 C17 C18 119.2(3) . . ?
C16 C17 H17 120.4 . . ?
C19 C24 P1 118.4(2) . . ?
C19 C24 C23 117.5(3) . . ?
C23 C24 P1 124.1(2) . . ?
C44 C45 H45A 109.5 . . ?
C44 C45 H45B 109.5 . . ?
C44 C45 H45C 109.5 . . ?
H45A C45 H45B 109.5 . . ?
H45A C45 H45C 109.5 . . ?
H45B C45 H45C 109.5 . . ?
C6 C1 P2 123.0(2) . . ?
C6 C1 C2 118.4(3) . . ?
C2 C1 P2 118.6(2) . . ?
C19 C20 H20 120.6 . . ?
C21 C20 C19 118.8(3) . . ?
C21 C20 H20 120.6 . . ?
N3 C51 H51A 108.5 . . ?
N3 C51 H51B 108.5 . . ?
N3 C51 C52 114.9(3) . . ?
H51A C51 H51B 107.5 . . ?
C52 C51 H51A 108.5 . . ?
C52 C51 H51B 108.5 . . ?
C57 C52 C51 123.3(3) . . ?
C57 C52 C53 119.4(3) . . ?
C53 C52 C51 117.3(3) . . ?
C48 C46 C44 119.8(3) . . ?
C48 C46 C47 118.9(3) . . ?
C44 C46 C47 121.3(3) . . ?
C1 C6 H6 119.7 . . ?
C5 C6 C1 120.7(3) . . ?
C5 C6 H6 119.7 . . ?
C17 C16 H16 119.9 . . ?
C15 C16 C17 120.1(3) . . ?
C15 C16 H16 119.9 . . ?
C14 C15 C16 120.3(3) . . ?
C14 C15 H15 119.9 . . ?
C16 C15 H15 119.9 . . ?
C31 C32 H32 119.5 . . ?
C31 C32 C33 121.0(3) . . ?
C33 C32 H32 119.5 . . ?
C7 C8 H8 119.5 . . ?
C9 C8 C7 121.1(3) . . ?
C9 C8 H8 119.5 . . ?
C24 C23 H23 119.8 . . ?
C22 C23 C24 120.5(3) . . ?
C22 C23 H23 119.8 . . ?
C41 C40 H40 120.8 . . ?
C39 C40 C41 118.5(3) . . ?
C39 C40 H40 120.8 . . ?
C31 C36 H36 119.9 . . ?
C35 C36 C31 120.1(3) . . ?
C35 C36 H36 119.9 . . ?
C25 C26 H26 119.5 . . ?
C27 C26 C25 121.0(3) . . ?
C27 C26 H26 119.5 . . ?
C12 C11 H11 119.7 . . ?
C10 C11 C12 120.6(3) . . ?
C10 C11 H11 119.7 . . ?
C23 C22 H22 119.6 . . ?
C21 C22 C23 120.7(3) . . ?
C21 C22 H22 119.6 . . ?
C6 C5 H5 119.9 . . ?
C4 C5 C6 120.3(3) . . ?
C4 C5 H5 119.9 . . ?
C20 C21 H21 119.9 . . ?
C22 C21 C20 120.1(3) . . ?
C22 C21 H21 119.9 . . ?
C1 C2 H2 119.7 . . ?
C3 C2 C1 120.5(3) . . ?
C3 C2 H2 119.7 . . ?
N1 C37 H37 118.3 . . ?
N1 C37 C38 123.4(3) . . ?
C38 C37 H37 118.3 . . ?
C5 C4 H4 120.1 . . ?
C5 C4 C3 119.8(3) . . ?
C3 C4 H4 120.1 . . ?
C8 C9 H9 120.2 . . ?
C8 C9 C10 119.5(3) . . ?
C10 C9 H9 120.2 . . ?
C32 C33 H33 120.2 . . ?
C34 C33 C32 119.6(3) . . ?
C34 C33 H33 120.2 . . ?
C11 C10 C9 119.7(3) . . ?
C11 C10 H10 120.1 . . ?
C9 C10 H10 120.1 . . ?
C37 C38 H38 121.0 . . ?
C37 C38 C39 118.1(3) . . ?
C39 C38 H38 121.0 . . ?
C40 C39 H39 120.1 . . ?
C38 C39 C40 119.9(3) . . ?
C38 C39 H39 120.1 . . ?
C36 C35 H35 119.8 . . ?
C34 C35 C36 120.4(3) . . ?
C34 C35 H35 119.8 . . ?
C46 C47 H47A 109.5 . . ?
C46 C47 H47B 109.5 . . ?
C46 C47 H47C 109.5 . . ?
H47A C47 H47B 109.5 . . ?
H47A C47 H47C 109.5 . . ?
H47B C47 H47C 109.5 . . ?
C25 C30 H30 119.6 . . ?
C29 C30 C25 120.9(3) . . ?
C29 C30 H30 119.6 . . ?
C33 C34 H34 120.0 . . ?
C35 C34 C33 120.0(3) . . ?
C35 C34 H34 120.0 . . ?
C52 C57 H57 119.9 . . ?
C52 C57 C56 120.2(4) . . ?
C56 C57 H57 119.9 . . ?
C26 C27 H27 119.6 . . ?
C28 C27 C26 120.8(3) . . ?
C28 C27 H27 119.6 . . ?
C52 C53 H53 120.0 . . ?
C54 C53 C52 119.9(4) . . ?
C54 C53 H53 120.0 . . ?
C27 C28 H28 120.7 . . ?
C27 C28 C29 118.6(4) . . ?
C29 C28 H28 120.7 . . ?
C2 C3 H3 119.8 . . ?
C4 C3 C2 120.3(3) . . ?
C4 C3 H3 119.8 . . ?
C30 C29 H29 119.5 . . ?
C28 C29 C30 121.1(4) . . ?
C28 C29 H29 119.5 . . ?
C57 C56 H56 120.0 . . ?
C55 C56 C57 120.0(5) . . ?
C55 C56 H56 120.0 . . ?
C53 C54 H54 119.8 . . ?
C55 C54 C53 120.4(4) . . ?
C55 C54 H54 119.8 . . ?
C56 C55 H55 120.0 . . ?
C54 C55 C56 120.0(4) . . ?
C54 C55 H55 120.0 . . ?

loop_
_geom_bond_atom_site_label_1
_geom_bond_atom_site_label_2
_geom_bond_distance
_geom_bond_site_symmetry_2
_geom_bond_publ_flag
Cu1 P2 2.2501(8) . ?
Cu1 P1 2.2772(8) . ?
Cu1 N1 2.183(2) . ?
Cu1 C50 1.945(3) . ?
P2 C13 1.835(3) . ?
P2 C7 1.825(3) . ?
P2 C1 1.827(3) . ?
P1 C25 1.824(3) . ?
P1 C31 1.827(3) . ?
P1 C24 1.824(3) . ?
P3 F3 1.598(2) . ?
P3 F1 1.589(2) . ?
P3 F2 1.572(3) . ?
P3 F6 1.555(3) . ?
P3 F5 1.564(3) . ?
P3 F4 1.550(3) . ?
O1 C18 1.399(3) . ?
O1 C19 1.398(3) . ?
N2 C41 1.419(4) . ?
N2 C42 1.418(4) . ?
N2 C50 1.385(3) . ?
N3 C49 1.399(3) . ?
N3 C50 1.340(4) . ?
N3 C51 1.466(4) . ?
N1 C41 1.338(4) . ?
N1 C37 1.342(4) . ?
C41 C40 1.386(4) . ?
C13 C18 1.400(4) . ?
C13 C14 1.397(4) . ?
C42 C49 1.395(4) . ?
C42 C43 1.389(4) . ?
C49 C48 1.382(4) . ?
C7 C12 1.390(4) . ?
C7 C8 1.386(4) . ?
C25 C26 1.398(4) . ?
C25 C30 1.385(4) . ?
C43 H43 0.9500 . ?
C43 C44 1.386(4) . ?
C18 C17 1.384(4) . ?
C31 C32 1.381(4) . ?
C31 C36 1.392(4) . ?
C19 C24 1.388(4) . ?
C19 C20 1.387(4) . ?
C14 H14 0.9500 . ?
C14 C15 1.378(5) . ?
C12 H12 0.9500 . ?
C12 C11 1.385(4) . ?
C48 H48 0.9500 . ?
C48 C46 1.389(4) . ?
C44 C45 1.515(4) . ?
C44 C46 1.414(4) . ?
C17 H17 0.9500 . ?
C17 C16 1.383(4) . ?
C24 C23 1.403(4) . ?
C45 H45A 0.9800 . ?
C45 H45B 0.9800 . ?
C45 H45C 0.9800 . ?
C1 C6 1.389(4) . ?
C1 C2 1.395(4) . ?
C20 H20 0.9500 . ?
C20 C21 1.386(4) . ?
C51 H51A 0.9900 . ?
C51 H51B 0.9900 . ?
C51 C52 1.506(4) . ?
C52 C57 1.376(5) . ?
C52 C53 1.393(5) . ?
C46 C47 1.501(4) . ?
C6 H6 0.9500 . ?
C6 C5 1.388(4) . ?
C16 H16 0.9500 . ?
C16 C15 1.380(4) . ?
C15 H15 0.9500 . ?
C32 H32 0.9500 . ?
C32 C33 1.390(4) . ?
C8 H8 0.9500 . ?
C8 C9 1.384(4) . ?
C23 H23 0.9500 . ?
C23 C22 1.384(4) . ?
C40 H40 0.9500 . ?
C40 C39 1.378(5) . ?
C36 H36 0.9500 . ?
C36 C35 1.387(4) . ?
C26 H26 0.9500 . ?
C26 C27 1.379(5) . ?
C11 H11 0.9500 . ?
C11 C10 1.381(5) . ?
C22 H22 0.9500 . ?
C22 C21 1.375(5) . ?
C5 H5 0.9500 . ?
C5 C4 1.374(5) . ?
C21 H21 0.9500 . ?
C2 H2 0.9500 . ?
C2 C3 1.385(4) . ?
C37 H37 0.9500 . ?
C37 C38 1.373(4) . ?
C4 H4 0.9500 . ?
C4 C3 1.379(5) . ?
C9 H9 0.9500 . ?
C9 C10 1.390(5) . ?
C33 H33 0.9500 . ?
C33 C34 1.378(5) . ?
C10 H10 0.9500 . ?
C38 H38 0.9500 . ?
C38 C39 1.374(5) . ?
C39 H39 0.9500 . ?
C35 H35 0.9500 . ?
C35 C34 1.378(5) . ?
C47 H47A 0.9800 . ?
C47 H47B 0.9800 . ?
C47 H47C 0.9800 . ?
C30 H30 0.9500 . ?
C30 C29 1.383(5) . ?
C34 H34 0.9500 . ?
C57 H57 0.9500 . ?
C57 C56 1.393(5) . ?
C27 H27 0.9500 . ?
C27 C28 1.377(5) . ?
C53 H53 0.9500 . ?
C53 C54 1.384(6) . ?
C28 H28 0.9500 . ?
C28 C29 1.378(5) . ?
C3 H3 0.9500 . ?
C29 H29 0.9500 . ?
C56 H56 0.9500 . ?
C56 C55 1.375(7) . ?
C54 H54 0.9500 . ?
C54 C55 1.371(7) . ?
C55 H55 0.9500 . ?

loop_
_geom_torsion_atom_site_label_1
_geom_torsion_atom_site_label_2
_geom_torsion_atom_site_label_3
_geom_torsion_atom_site_label_4
_geom_torsion
_geom_torsion_site_symmetry_1
_geom_torsion_site_symmetry_2
_geom_torsion_site_symmetry_3
_geom_torsion_site_symmetry_4
_geom_torsion_publ_flag
Cu1 P2 C13 C18 -39.1(2) . . . . ?
Cu1 P2 C13 C14 138.9(2) . . . . ?
Cu1 P2 C7 C12 123.3(2) . . . . ?
Cu1 P2 C7 C8 -55.4(2) . . . . ?
Cu1 P2 C1 C6 132.1(2) . . . . ?
Cu1 P2 C1 C2 -46.3(3) . . . . ?
Cu1 P1 C25 C26 -75.9(2) . . . . ?
Cu1 P1 C25 C30 92.6(3) . . . . ?
Cu1 P1 C31 C32 -12.3(3) . . . . ?
Cu1 P1 C31 C36 167.1(3) . . . . ?
Cu1 P1 C24 C19 -39.9(3) . . . . ?
Cu1 P1 C24 C23 139.1(2) . . . . ?
Cu1 N1 C41 N2 3.2(3) . . . . ?
Cu1 N1 C41 C40 -175.7(2) . . . . ?
Cu1 N1 C37 C38 175.2(3) . . . . ?
P2 C13 C18 O1 2.2(3) . . . . ?
P2 C13 C18 C17 178.8(2) . . . . ?
P2 C13 C14 C15 -179.5(2) . . . . ?
P2 C7 C12 C11 -177.9(2) . . . . ?
P2 C7 C8 C9 178.1(2) . . . . ?
P2 C1 C6 C5 -178.6(3) . . . . ?
P2 C1 C2 C3 180.0(3) . . . . ?
P1 C25 C26 C27 168.1(3) . . . . ?
P1 C25 C30 C29 -167.2(3) . . . . ?
P1 C31 C32 C33 178.4(3) . . . . ?
P1 C31 C36 C35 -179.1(3) . . . . ?
P1 C24 C23 C22 -177.5(2) . . . . ?
O1 C18 C17 C16 177.3(3) . . . . ?
O1 C19 C24 P1 -3.4(3) . . . . ?
O1 C19 C24 C23 177.6(2) . . . . ?
O1 C19 C20 C21 -178.8(3) . . . . ?
N2 C41 C40 C39 -178.7(3) . . . . ?
N2 C42 C49 N3 -0.9(3) . . . . ?
N2 C42 C49 C48 -178.3(3) . . . . ?
N2 C42 C43 C44 176.6(3) . . . . ?
N3 C49 C48 C46 -175.4(3) . . . . ?
N3 C51 C52 C57 -4.9(5) . . . . ?
N3 C51 C52 C53 179.0(3) . . . . ?
N1 C41 C40 C39 0.1(5) . . . . ?
N1 C37 C38 C39 -0.5(6) . . . . ?
C41 N2 C42 C49 -179.4(3) . . . . ?
C41 N2 C42 C43 3.9(5) . . . . ?
C41 N2 C50 Cu1 -2.1(3) . . . . ?
C41 N2 C50 N3 179.9(2) . . . . ?
C41 N1 C37 C38 0.0(5) . . . . ?
C41 C40 C39 C38 -0.6(5) . . . . ?
C13 P2 C7 C12 -0.9(3) . . . . ?
C13 P2 C7 C8 -179.6(2) . . . . ?
C13 P2 C1 C6 -98.8(3) . . . . ?
C13 P2 C1 C2 82.8(3) . . . . ?
C13 C18 C17 C16 0.8(4) . . . . ?
C13 C14 C15 C16 0.8(5) . . . . ?
C42 N2 C41 N1 179.1(3) . . . . ?
C42 N2 C41 C40 -2.0(5) . . . . ?
C42 N2 C50 Cu1 177.82(18) . . . . ?
C42 N2 C50 N3 -0.2(3) . . . . ?
C42 C49 C48 C46 1.2(4) . . . . ?
C42 C43 C44 C45 -178.2(3) . . . . ?
C42 C43 C44 C46 0.0(4) . . . . ?
C49 N3 C50 Cu1 -177.7(2) . . . . ?
C49 N3 C50 N2 -0.4(3) . . . . ?
C49 N3 C51 C52 -95.6(4) . . . . ?
C49 C42 C43 C44 0.3(4) . . . . ?
C49 C48 C46 C44 -0.9(4) . . . . ?
C49 C48 C46 C47 177.5(3) . . . . ?
C7 P2 C13 C18 82.2(2) . . . . ?
C7 P2 C13 C14 -99.8(3) . . . . ?
C7 P2 C1 C6 9.5(3) . . . . ?
C7 P2 C1 C2 -168.8(3) . . . . ?
C7 C12 C11 C10 -0.2(5) . . . . ?
C7 C8 C9 C10 0.0(5) . . . . ?
C50 N2 C41 N1 -1.0(4) . . . . ?
C50 N2 C41 C40 177.9(3) . . . . ?
C50 N2 C42 C49 0.7(3) . . . . ?
C50 N2 C42 C43 -176.0(3) . . . . ?
C50 N3 C49 C42 0.9(3) . . . . ?
C50 N3 C49 C48 177.9(3) . . . . ?
C50 N3 C51 C52 88.0(3) . . . . ?
C25 P1 C31 C32 108.7(3) . . . . ?
C25 P1 C31 C36 -71.8(3) . . . . ?
C25 P1 C24 C19 -161.7(2) . . . . ?
C25 P1 C24 C23 17.3(3) . . . . ?
C25 C26 C27 C28 0.2(5) . . . . ?
C25 C30 C29 C28 -1.8(6) . . . . ?
C43 C42 C49 N3 176.4(2) . . . . ?
C43 C42 C49 C48 -0.9(4) . . . . ?
C43 C44 C46 C48 0.4(4) . . . . ?
C43 C44 C46 C47 -178.0(3) . . . . ?
C18 O1 C19 C24 144.5(3) . . . . ?
C18 O1 C19 C20 -37.3(4) . . . . ?
C18 C13 C14 C15 -1.5(4) . . . . ?
C18 C17 C16 C15 -1.5(5) . . . . ?
C31 P1 C25 C26 158.3(2) . . . . ?
C31 P1 C25 C30 -33.2(3) . . . . ?
C31 P1 C24 C19 90.2(2) . . . . ?
C31 P1 C24 C23 -90.8(3) . . . . ?
C31 C32 C33 C34 0.4(5) . . . . ?
C31 C36 C35 C34 1.0(6) . . . . ?
C19 O1 C18 C13 -94.5(3) . . . . ?
C19 O1 C18 C17 88.8(3) . . . . ?
C19 C24 C23 C22 1.5(5) . . . . ?
C19 C20 C21 C22 1.3(5) . . . . ?
C14 C13 C18 O1 -175.8(2) . . . . ?
C14 C13 C18 C17 0.7(4) . . . . ?
C12 C7 C8 C9 -0.6(4) . . . . ?
C12 C11 C10 C9 -0.4(5) . . . . ?
C17 C16 C15 C14 0.7(5) . . . . ?
C24 P1 C25 C26 51.2(3) . . . . ?
C24 P1 C25 C30 -140.2(3) . . . . ?
C24 P1 C31 C32 -143.0(3) . . . . ?
C24 P1 C31 C36 36.4(3) . . . . ?
C24 C19 C20 C21 -0.7(4) . . . . ?
C24 C23 C22 C21 -1.0(5) . . . . ?
C45 C44 C46 C48 178.5(3) . . . . ?
C45 C44 C46 C47 0.2(4) . . . . ?
C1 P2 C13 C18 -171.1(2) . . . . ?
C1 P2 C13 C14 6.8(3) . . . . ?
C1 P2 C7 C12 -108.1(3) . . . . ?
C1 P2 C7 C8 73.3(2) . . . . ?
C1 C6 C5 C4 -0.8(5) . . . . ?
C1 C2 C3 C4 -1.8(6) . . . . ?
C20 C19 C24 P1 178.4(2) . . . . ?
C20 C19 C24 C23 -0.7(4) . . . . ?
C51 N3 C49 C42 -175.9(3) . . . . ?
C51 N3 C49 C48 1.1(5) . . . . ?
C51 N3 C50 Cu1 -1.0(5) . . . . ?
C51 N3 C50 N2 176.4(2) . . . . ?
C51 C52 C57 C56 -175.7(3) . . . . ?
C51 C52 C53 C54 175.2(4) . . . . ?
C52 C57 C56 C55 0.3(6) . . . . ?
C52 C53 C54 C55 1.1(7) . . . . ?
C6 C1 C2 C3 1.5(5) . . . . ?
C6 C5 C4 C3 0.6(6) . . . . ?
C32 C31 C36 C35 0.4(5) . . . . ?
C32 C33 C34 C35 1.0(6) . . . . ?
C8 C7 C12 C11 0.8(4) . . . . ?
C8 C9 C10 C11 0.6(5) . . . . ?
C23 C22 C21 C20 -0.5(5) . . . . ?
C36 C31 C32 C33 -1.1(5) . . . . ?
C36 C35 C34 C33 -1.7(6) . . . . ?
C26 C25 C30 C29 1.6(5) . . . . ?
C26 C27 C28 C29 -0.3(6) . . . . ?
C5 C4 C3 C2 0.7(6) . . . . ?
C2 C1 C6 C5 -0.3(5) . . . . ?
C37 N1 C41 N2 179.1(3) . . . . ?
C37 N1 C41 C40 0.2(4) . . . . ?
C37 C38 C39 C40 0.8(6) . . . . ?
C30 C25 C26 C27 -0.8(5) . . . . ?
C57 C52 C53 C54 -1.1(6) . . . . ?
C57 C56 C55 C54 -0.3(7) . . . . ?
C27 C28 C29 C30 1.1(6) . . . . ?
C53 C52 C57 C56 0.4(5) . . . . ?
C53 C54 C55 C56 -0.4(8) . . . . ?
